data_7215548
loop_
_publ_author_name
'Constable, Edwin C.'
'Zhang, Guoqi'
'Housecroft, Catherine E.'
'Neuburger, Markus'
'Schaffner, Silvia'

_publ_section_title
;
 Hierarchical multicomponent assembly utilizing sequential metal--ligand
 and hydrogen-bonding interactions
;
_journal_coden_ASTM CRECF4
_journal_issue 4
_journal_name_full CrystEngComm
_journal_page_first 657
_journal_page_last 662
_journal_paper_doi 10.1039/b817706f
_journal_volume 11
_journal_year 2009
_chemical_absolute_configuration ad
_chemical_formula_moiety 'C24 H30 Cu N2 O5, C2 H3 N'
_chemical_formula_sum 'C26 H33 Cu N3 O5'
_chemical_formula_weight 531.11
_space_group_IT_number 4
_symmetry_cell_setting monoclinic
_symmetry_space_group_name_Hall 'P 2yb'
_symmetry_space_group_name_H-M 'P 1 21 1'
_atom_sites_solution_hydrogens geom
_atom_sites_solution_primary direct
_audit_creation_date 08-08-28
_audit_creation_method CRYSTALS_ver_12.84
_cell_angle_alpha 90
_cell_angle_beta 103.4820(10)
_cell_angle_gamma 90
_cell_formula_units_Z 2
_cell_length_a 5.5583(2)
_cell_length_b 20.5367(6)
_cell_length_c 10.8240(3)
_cell_measurement_reflns_used 0
_cell_measurement_temperature 123
_cell_measurement_theta_max 0
_cell_measurement_theta_min 0
_cell_volume 1201.50(7)
_computing_cell_refinement 'DENZO/SCALEPACK (Otwinowski & Minor, 1997)'
_computing_data_collection 'COLLECT (Nonius, 1997-2001).'
_computing_data_reduction 'DENZO/SCALEPACK (Otwinowski & Minor, 1997)'
_computing_molecular_graphics 'CAMERON (Watkin et al., 1996)'
_computing_publication_material 'CRYSTALS (Betteridge et al., 2003)'
_computing_structure_refinement 'CRYSTALS (Betteridge et al., 2003)'
_computing_structure_solution 'SIR92 (Altomare et al., 1994)'
_diffrn_ambient_temperature 123
_diffrn_measured_fraction_theta_full 0.998
_diffrn_measured_fraction_theta_max 0.998
_diffrn_measurement_device_type 'Nonius KappaCCD'
_diffrn_measurement_method '\f & \w scans'
_diffrn_radiation_monochromator graphite
_diffrn_radiation_type 'Mo K\a'
_diffrn_radiation_wavelength 0.71073
_diffrn_reflns_av_R_equivalents 0.036
_diffrn_reflns_limit_h_max 8
_diffrn_reflns_limit_h_min -8
_diffrn_reflns_limit_k_max 31
_diffrn_reflns_limit_k_min -31
_diffrn_reflns_limit_l_max 16
_diffrn_reflns_limit_l_min -16
_diffrn_reflns_number 64485
_diffrn_reflns_theta_full 32.697
_diffrn_reflns_theta_max 32.697
_diffrn_reflns_theta_min 1.935
_diffrn_standards_number 0
_exptl_absorpt_coefficient_mu 0.952
_exptl_absorpt_correction_T_max 0.93
_exptl_absorpt_correction_T_min 0.80
_exptl_absorpt_correction_type multi-scan
_exptl_absorpt_process_details 'DENZO/SCALEPACK (Otwinowski & Minor, 1997)'
_exptl_crystal_colour green
_exptl_crystal_density_diffrn 1.468
_exptl_crystal_description plate
_exptl_crystal_F_000 558
_exptl_crystal_size_max 0.27
_exptl_crystal_size_mid 0.23
_exptl_crystal_size_min 0.08
_refine_diff_density_max 0.93
_refine_diff_density_min -0.96
_refine_ls_abs_structure_details 'Flack (1983), 4295 Friedel-pairs'
_refine_ls_abs_structure_Flack 0.011(6)
_refine_ls_extinction_method None
_refine_ls_goodness_of_fit_ref 1.0850
_refine_ls_hydrogen_treatment constr
_refine_ls_matrix_type full
_refine_ls_number_parameters 317
_refine_ls_number_reflns 6684
_refine_ls_number_restraints 4
_refine_ls_R_factor_all 0.0328
_refine_ls_R_factor_gt 0.0227
_refine_ls_shift/su_max 0.000392
_refine_ls_structure_factor_coef F
_refine_ls_weighting_details
;
Method, part 1, Chebychev polynomial, (Watkin, 1994, Prince, 1982)
[weight] = 1.0/[A~0~*T~0~(x)+A~1~*T~1~(x) ... +A~n-1~]*T~n-1~(x)]
where A~i~ are the Chebychev coefficients listed below and x= Fcalc/Fmax
Method = Robust Weighting (Prince, 1982)
W = [weight] * [1-(deltaF/6*sigmaF)^2^]^2^
A~i~ are:
1.04 0.498 1.09 0.166 0.245
;
_refine_ls_weighting_scheme calc
_refine_ls_wR_factor_all 0.0273
_refine_ls_wR_factor_gt 0.0240
_refine_ls_wR_factor_ref 0.0240
_reflns_limit_h_max 8
_reflns_limit_h_min -8
_reflns_limit_k_max 31
_reflns_limit_k_min -31
_reflns_limit_l_max 16
_reflns_limit_l_min 0
_reflns_number_gt 6684
_reflns_number_total 8825
_reflns_threshold_expression I>3.0\s(I)
_oxford_diffrn_Wilson_B_factor 0.00
_oxford_diffrn_Wilson_scale 0.00
_oxford_refine_ls_scale 0.5070(3)
_oxford_structure_analysis_title 'gq19_123k_0m in P2(1)'
_cod_duplicate_entry 7200544
_cod_data_source_file b817706f.txt
_cod_data_source_block gq19_123k
_cod_depositor_comments
;
The following automatic conversions were performed:

'_symmetry_cell_setting' value 'Monoclinic' changed to 'monoclinic'
according to
/usr/data/users/saulius/automatic-downloads/retrospective/RSC/lib/dictionaries/cif_core.dic
dictionary named 'cif_core.dic' version 2.4.2 from 2011-04-26.

Automatic conversion script
Id: cif_fix_values 2281 2013-09-26 08:29:07Z andrius 

 Updated bibliographic information.

 Antanas Vaitkus,
 2019-09-18

 Marked entry as a duplicate of entry 7200544.

 Antanas Vaitkus,
 2019-09-18
;
_cod_original_sg_symbol_H-M 'P 21 '
_cod_original_formula_sum 'C26 H33 Cu1 N3 O5'
_cod_database_code 7215548

loop_
_symmetry_equiv_pos_as_xyz
x,y,z
-x,y+1/2,-z

loop_
_atom_site_label
_atom_site_type_symbol
_atom_site_fract_x
_atom_site_fract_y
_atom_site_fract_z
_atom_site_U_iso_or_equiv
_atom_site_occupancy
_atom_site_adp_type
_atom_site_refinement_flags_posn
_atom_site_refinement_flags_adp
Cu2 Cu 0.55406(3) 0.43659(4) 0.551823(13) 0.0121 1.0000 Uani . .
N1 N 0.46457(19) 0.44388(8) 0.71684(10) 0.0137 1.0000 Uani . .
N2 N 0.3369(2) 0.51219(7) 0.50663(10) 0.0127 1.0000 Uani . .
N3 N 0.4531(4) 0.19887(9) 0.16145(17) 0.0404 1.0000 Uani . .
O1 O 0.78873(19) 0.36852(6) 0.61131(9) 0.0160 1.0000 Uani . .
O2 O 0.68961(17) 0.44535(6) 0.40342(8) 0.0148 1.0000 Uani . .
O3 O 1.1002(2) 0.27260(6) 0.64134(11) 0.0193 1.0000 Uani . .
O4 O 0.92445(16) 0.43876(9) 0.22138(8) 0.0188 1.0000 Uani . .
O5 O 0.1892(2) 0.37232(6) 0.46228(10) 0.0188 1.0000 Uani D U
C1 C 0.8062(2) 0.33412(7) 0.71443(12) 0.0142 1.0000 Uani . .
C2 C 0.9766(3) 0.28048(8) 0.73521(14) 0.0157 1.0000 Uani . .
C3 C 1.0042(3) 0.24078(8) 0.84117(14) 0.0191 1.0000 Uani . .
C4 C 0.8630(3) 0.25194(8) 0.93151(14) 0.0211 1.0000 Uani . .
C5 C 0.7006(3) 0.30324(8) 0.91542(13) 0.0193 1.0000 Uani . .
C6 C 0.6719(3) 0.34531(7) 0.80880(12) 0.0154 1.0000 Uani . .
C7 C 0.5130(3) 0.40099(8) 0.80572(12) 0.0158 1.0000 Uani . .
C8 C 0.3259(2) 0.50390(7) 0.72852(12) 0.0133 1.0000 Uani . .
C9 C 0.1615(3) 0.50308(8) 0.82356(13) 0.0184 1.0000 Uani . .
C10 C 0.0414(3) 0.57010(8) 0.82410(14) 0.0211 1.0000 Uani . .
C11 C -0.1024(3) 0.59019(9) 0.69238(15) 0.0215 1.0000 Uani . .
C12 C 0.0567(3) 0.58803(8) 0.59455(15) 0.0182 1.0000 Uani . .
C13 C 0.1741(2) 0.52094(7) 0.59495(12) 0.0135 1.0000 Uani . .
C14 C 0.3167(2) 0.54769(7) 0.40717(12) 0.0139 1.0000 Uani . .
C15 C 0.4603(2) 0.54111(7) 0.31320(12) 0.0135 1.0000 Uani . .
C16 C 0.6356(2) 0.49045(7) 0.31658(12) 0.0130 1.0000 Uani . .
C17 C 0.7608(3) 0.48905(8) 0.21468(12) 0.0154 1.0000 Uani . .
C18 C 0.7143(3) 0.53546(8) 0.11942(12) 0.0188 1.0000 Uani . .
C19 C 0.5399(3) 0.58515(8) 0.11844(13) 0.0188 1.0000 Uani . .
C20 C 0.4144(3) 0.58753(8) 0.21336(13) 0.0169 1.0000 Uani . .
C21 C 1.2725(3) 0.21985(8) 0.65471(14) 0.0193 1.0000 Uani . .
C22 C 1.3879(3) 0.22160(8) 0.54189(15) 0.0228 1.0000 Uani . .
C23 C 1.0500(2) 0.43362(12) 0.11987(11) 0.0188 1.0000 Uani . .
C24 C 1.2227(3) 0.37636(9) 0.14867(16) 0.0246 1.0000 Uani . .
C25 C 0.5767(3) 0.23481(9) 0.22724(17) 0.0284 1.0000 Uani . .
C26 C 0.7364(5) 0.28021(11) 0.3115(2) 0.0449 1.0000 Uani . .
H1 H 0.0632 0.3868 0.4122 0.0305 1.0000 Uiso DR U
H2 H 0.1132 0.3552 0.5120 0.0304 1.0000 Uiso DR U
H31 H 1.1156 0.2073 0.8517 0.0229 1.0000 Uiso R .
H41 H 0.8814 0.2241 1.0001 0.0253 1.0000 Uiso R .
H51 H 0.6062 0.3100 0.9757 0.0236 1.0000 Uiso R .
H71 H 0.4405 0.4062 0.8745 0.0194 1.0000 Uiso R .
H81 H 0.4506 0.5384 0.7535 0.0170 1.0000 Uiso R .
H91 H 0.2578 0.4937 0.9083 0.0239 1.0000 Uiso R .
H92 H 0.0393 0.4689 0.8015 0.0232 1.0000 Uiso R .
H101 H 0.1691 0.6020 0.8539 0.0275 1.0000 Uiso R .
H102 H -0.0720 0.5696 0.8799 0.0268 1.0000 Uiso R .
H111 H -0.1694 0.6333 0.6951 0.0270 1.0000 Uiso R .
H112 H -0.2347 0.5599 0.6658 0.0271 1.0000 Uiso R .
H121 H 0.1827 0.6206 0.6138 0.0228 1.0000 Uiso R .
H122 H -0.0422 0.5970 0.5123 0.0223 1.0000 Uiso R .
H131 H 0.0386 0.4912 0.5752 0.0208 1.0000 Uiso R .
H141 H 0.1974 0.5808 0.3937 0.0167 1.0000 Uiso R .
H181 H 0.8013 0.5339 0.0569 0.0228 1.0000 Uiso R .
H191 H 0.5129 0.6154 0.0529 0.0214 1.0000 Uiso R .
H201 H 0.2991 0.6201 0.2133 0.0197 1.0000 Uiso R .
H211 H 1.3976 0.2263 0.7316 0.0232 1.0000 Uiso R .
H212 H 1.1870 0.1793 0.6572 0.0227 1.0000 Uiso R .
H221 H 1.5046 0.1867 0.5489 0.0352 1.0000 Uiso R .
H222 H 1.4689 0.2624 0.5374 0.0350 1.0000 Uiso R .
H223 H 1.2608 0.2163 0.4655 0.0348 1.0000 Uiso R .
H231 H 1.1398 0.4725 0.1155 0.0235 1.0000 Uiso R .
H232 H 0.9301 0.4282 0.0408 0.0236 1.0000 Uiso R .
H241 H 1.3179 0.3724 0.0843 0.0388 1.0000 Uiso R .
H242 H 1.3347 0.3814 0.2311 0.0389 1.0000 Uiso R .
H243 H 1.1305 0.3374 0.1477 0.0392 1.0000 Uiso R .
H261 H 0.6491 0.3188 0.3192 0.0653 1.0000 Uiso R .
H262 H 0.8767 0.2900 0.2792 0.0654 1.0000 Uiso R .
H263 H 0.7902 0.2607 0.3932 0.0645 1.0000 Uiso R .

loop_
_atom_site_aniso_label
_atom_site_aniso_U_11
_atom_site_aniso_U_22
_atom_site_aniso_U_33
_atom_site_aniso_U_23
_atom_site_aniso_U_13
_atom_site_aniso_U_12
Cu2 0.01400(6) 0.01333(6) 0.00953(5) 0.00222(8) 0.00417(4) 0.00177(8)
N1 0.0145(4) 0.0146(6) 0.0125(4) 0.0013(4) 0.0040(3) 0.0002(4)
N2 0.0142(5) 0.0141(5) 0.0107(4) -0.0003(4) 0.0043(4) -0.0009(4)
N3 0.0475(10) 0.0336(8) 0.0388(9) -0.0011(7) 0.0071(8) -0.0057(7)
O1 0.0177(4) 0.0170(4) 0.0144(4) 0.0051(3) 0.0059(3) 0.0051(4)
O2 0.0170(4) 0.0165(6) 0.0113(3) 0.0036(3) 0.0045(3) 0.0025(4)
O3 0.0217(5) 0.0184(5) 0.0191(5) 0.0046(4) 0.0075(4) 0.0072(4)
O4 0.0211(4) 0.0235(4) 0.0143(3) 0.0037(6) 0.0095(3) 0.0049(6)
O5 0.0183(5) 0.0197(5) 0.0180(4) 0.0025(4) 0.0034(4) -0.0012(4)
C1 0.0151(5) 0.0150(5) 0.0120(5) 0.0022(4) 0.0020(4) -0.0002(4)
C2 0.0163(6) 0.0150(6) 0.0152(6) 0.0024(5) 0.0024(5) 0.0024(5)
C3 0.0224(6) 0.0153(6) 0.0184(6) 0.0048(5) 0.0024(5) 0.0030(5)
C4 0.0280(7) 0.0189(6) 0.0154(6) 0.0062(5) 0.0027(5) 0.0012(5)
C5 0.0256(7) 0.0205(6) 0.0127(5) 0.0050(5) 0.0062(5) 0.0012(5)
C6 0.0187(6) 0.0157(6) 0.0117(5) 0.0026(4) 0.0036(4) -0.0009(5)
C7 0.0180(6) 0.0183(6) 0.0118(5) 0.0019(4) 0.0049(4) 0.0004(5)
C8 0.0132(5) 0.0161(5) 0.0112(5) 0.0005(4) 0.0043(4) 0.0004(4)
C9 0.0209(6) 0.0211(6) 0.0159(6) 0.0029(5) 0.0100(5) 0.0027(5)
C10 0.0253(7) 0.0242(7) 0.0169(6) 0.0006(5) 0.0114(5) 0.0052(5)
C11 0.0181(7) 0.0270(7) 0.0219(7) 0.0011(6) 0.0098(5) 0.0077(6)
C12 0.0216(7) 0.0196(7) 0.0158(6) 0.0022(5) 0.0090(5) 0.0054(5)
C13 0.0128(5) 0.0160(5) 0.0123(5) 0.0009(4) 0.0043(4) 0.0001(4)
C14 0.0147(5) 0.0143(5) 0.0124(5) -0.0002(4) 0.0026(4) 0.0001(4)
C15 0.0162(5) 0.0137(5) 0.0101(5) 0.0002(4) 0.0023(4) -0.0011(4)
C16 0.0144(5) 0.0153(5) 0.0092(5) 0.0015(4) 0.0025(4) -0.0015(4)
C17 0.0169(6) 0.0175(6) 0.0123(5) 0.0014(4) 0.0044(4) -0.0003(4)
C18 0.0236(7) 0.0225(6) 0.0113(5) 0.0033(5) 0.0061(5) -0.0030(5)
C19 0.0243(6) 0.0188(6) 0.0125(5) 0.0051(5) 0.0030(5) -0.0020(5)
C20 0.0209(6) 0.0144(6) 0.0149(6) 0.0016(4) 0.0028(5) -0.0005(5)
C21 0.0203(6) 0.0148(6) 0.0219(6) 0.0006(5) 0.0032(5) 0.0038(5)
C22 0.0244(7) 0.0210(7) 0.0238(7) -0.0017(5) 0.0072(5) 0.0039(5)
C23 0.0205(5) 0.0250(6) 0.0130(4) -0.0021(7) 0.0084(4) -0.0013(8)
C24 0.0256(7) 0.0259(7) 0.0251(7) -0.0053(6) 0.0118(6) 0.0020(6)
C25 0.0311(8) 0.0254(8) 0.0292(8) 0.0063(6) 0.0078(6) 0.0020(6)
C26 0.0472(12) 0.0360(10) 0.0442(11) 0.0027(9) -0.0039(9) -0.0111(9)

loop_
_atom_type_symbol
_atom_type_scat_dispersion_real
_atom_type_scat_dispersion_imag
_atom_type_scat_Cromer_Mann_a1
_atom_type_scat_Cromer_Mann_b1
_atom_type_scat_Cromer_Mann_a2
_atom_type_scat_Cromer_Mann_b2
_atom_type_scat_Cromer_Mann_a3
_atom_type_scat_Cromer_Mann_b3
_atom_type_scat_Cromer_Mann_a4
_atom_type_scat_Cromer_Mann_b4
_atom_type_scat_Cromer_Mann_c
_atom_type_scat_source
C 0.0033 0.0016 2.3100 20.8439 1.0200 10.2075 1.5886 0.5687 0.8650 51.6512 0.2156 'International Tables Vol C 4.2.6.8 and 6.1.1.4'
H 0.0000 0.0000 0.4930 10.5109 0.3229 26.1257 0.1402 3.1424 0.0408 57.7998 0.0030 'International Tables Vol C 4.2.6.8 and 6.1.1.4'
N 0.0061 0.0033 12.2126 0.0057 3.1322 9.8933 2.0125 28.9975 1.1663 0.5826 -11.5290 'International Tables Vol C 4.2.6.8 and 6.1.1.4'
O 0.0106 0.0060 3.0485 13.2771 2.2868 5.7011 1.5463 0.3239 0.8670 32.9089 0.2508 'International Tables Vol C 4.2.6.8 and 6.1.1.4'
Cl 0.1484 0.1585 11.4604 0.0104 7.1964 1.1662 6.2556 18.5194 1.6455 47.7784 -9.5574 'International Tables Vol C 4.2.6.8 and 6.1.1.4'
Cu 0.3201 1.2651 13.3380 3.5828 7.1676 0.2470 5.6158 11.3966 1.6735 64.8126 1.1910 'International Tables Vol C 4.2.6.8 and 6.1.1.4'

loop_
_geom_angle_atom_site_label_1
_geom_angle_atom_site_label_2
_geom_angle_atom_site_label_3
_geom_angle
_geom_angle_publ_flag
N1 Cu2 N2 83.97(5) yes
N1 Cu2 O1 92.68(5) yes
N2 Cu2 O1 173.47(5) yes
N1 Cu2 O2 167.39(5) yes
N2 Cu2 O2 93.19(4) yes
O1 Cu2 O2 88.88(4) yes
N1 Cu2 O5 92.25(4) yes
N2 Cu2 O5 85.55(4) yes
O1 Cu2 O5 100.21(4) yes
O2 Cu2 O5 99.79(4) yes
Cu2 N1 C7 125.01(10) yes
Cu2 N1 C8 112.89(8) yes
C7 N1 C8 122.07(11) yes
Cu2 N2 C13 111.78(8) yes
Cu2 N2 C14 126.06(10) yes
C13 N2 C14 121.89(12) yes
Cu2 O1 C1 126.21(9) yes
Cu2 O2 C16 126.55(9) yes
C2 O3 C21 117.17(12) yes
C17 O4 C23 116.81(13) yes
Cu2 O5 H1 124.2 no
Cu2 O5 H2 118.3 no
H1 O5 H2 95.5 no
O1 C1 C2 117.66(12) yes
O1 C1 C6 125.58(12) yes
C2 C1 C6 116.77(12) yes
C1 C2 O3 113.77(12) yes
C1 C2 C3 121.51(13) yes
O3 C2 C3 124.70(13) yes
C2 C3 C4 120.45(13) yes
C2 C3 H31 119.1 no
C4 C3 H31 120.4 no
C3 C4 C5 119.58(13) yes
C3 C4 H41 118.9 no
C5 C4 H41 121.6 no
C4 C5 C6 121.08(14) yes
C4 C5 H51 118.9 no
C6 C5 H51 120.0 no
C5 C6 C1 120.57(13) yes
C5 C6 C7 116.99(12) yes
C1 C6 C7 122.34(12) yes
C6 C7 N1 125.56(13) yes
C6 C7 H71 116.7 no
N1 C7 H71 117.7 no
N1 C8 C9 117.08(11) yes
N1 C8 C13 107.06(10) yes
C9 C8 C13 110.67(11) yes
N1 C8 H81 106.1 no
C9 C8 H81 108.5 no
C13 C8 H81 107.0 no
C8 C9 C10 108.83(11) yes
C8 C9 H91 110.8 no
C10 C9 H91 108.7 no
C8 C9 H92 109.7 no
C10 C9 H92 111.8 no
H91 C9 H92 107.0 no
C9 C10 C11 112.03(12) yes
C9 C10 H101 108.9 no
C11 C10 H101 108.3 no
C9 C10 H102 109.9 no
C11 C10 H102 108.1 no
H101 C10 H102 109.5 no
C10 C11 C12 112.26(12) yes
C10 C11 H111 110.1 no
C12 C11 H111 109.8 no
C10 C11 H112 107.8 no
C12 C11 H112 107.5 no
H111 C11 H112 109.4 no
C11 C12 C13 109.91(12) yes
C11 C12 H121 110.0 no
C13 C12 H121 109.9 no
C11 C12 H122 110.0 no
C13 C12 H122 109.4 no
H121 C12 H122 107.7 no
C8 C13 C12 110.48(11) yes
C8 C13 N2 107.30(10) yes
C12 C13 N2 115.85(11) yes
C8 C13 H131 107.3 no
C12 C13 H131 105.2 no
N2 C13 H131 110.4 no
N2 C14 C15 125.83(13) yes
N2 C14 H141 117.6 no
C15 C14 H141 116.5 no
C14 C15 C16 122.77(12) yes
C14 C15 C20 116.41(12) yes
C16 C15 C20 120.80(12) yes
C15 C16 O2 125.47(12) yes
C15 C16 C17 116.60(11) yes
O2 C16 C17 117.93(12) yes
C16 C17 O4 114.22(11) yes
C16 C17 C18 121.27(13) yes
O4 C17 C18 124.50(12) yes
C17 C18 C19 120.96(13) yes
C17 C18 H181 119.0 no
C19 C18 H181 120.0 no
C18 C19 C20 119.38(13) yes
C18 C19 H191 118.7 no
C20 C19 H191 121.9 no
C15 C20 C19 120.97(13) yes
C15 C20 H201 119.2 no
C19 C20 H201 119.9 no
O3 C21 C22 107.54(12) yes
O3 C21 H211 108.4 no
C22 C21 H211 109.9 no
O3 C21 H212 109.5 no
C22 C21 H212 110.5 no
H211 C21 H212 110.9 no
C21 C22 H221 109.0 no
C21 C22 H222 110.8 no
H221 C22 H222 110.0 no
C21 C22 H223 109.2 no
H221 C22 H223 109.4 no
H222 C22 H223 108.4 no
O4 C23 C24 107.41(14) yes
O4 C23 H231 109.4 no
C24 C23 H231 110.6 no
O4 C23 H232 109.2 no
C24 C23 H232 111.8 no
H231 C23 H232 108.4 no
C23 C24 H241 110.2 no
C23 C24 H242 110.5 no
H241 C24 H242 109.3 no
C23 C24 H243 109.9 no
H241 C24 H243 107.7 no
H242 C24 H243 109.2 no
N3 C25 C26 179.4(2) yes
C25 C26 H261 110.1 no
C25 C26 H262 109.9 no
H261 C26 H262 109.7 no
C25 C26 H263 109.0 no
H261 C26 H263 109.2 no
H262 C26 H263 109.0 no

loop_
_geom_bond_atom_site_label_1
_geom_bond_atom_site_label_2
_geom_bond_distance
_geom_bond_publ_flag
Cu2 N1 1.9683(10) yes
Cu2 N2 1.9572(12) yes
Cu2 O1 1.9180(10) yes
Cu2 O2 1.9351(9) yes
Cu2 O5 2.4245(10) yes
N1 C7 1.2856(18) yes
N1 C8 1.4748(18) yes
N2 C13 1.4728(16) yes
N2 C14 1.2832(17) yes
N3 C25 1.138(3) yes
O1 C1 1.3053(16) yes
O2 C16 1.3039(16) yes
O3 C2 1.3624(18) yes
O3 C21 1.4310(17) yes
O4 C17 1.3671(19) yes
O4 C23 1.4364(13) yes
O5 H1 0.834 no
O5 H2 0.835 no
C1 C2 1.4357(19) yes
C1 C6 1.4175(19) yes
C2 C3 1.3862(18) yes
C3 C4 1.408(2) yes
C3 H31 0.915 no
C4 C5 1.372(2) yes
C4 H41 0.923 no
C5 C6 1.4205(19) yes
C5 H51 0.938 no
C6 C7 1.4404(19) yes
C7 H71 0.932 no
C8 C9 1.5269(18) yes
C8 C13 1.5350(18) yes
C8 H81 0.984 no
C9 C10 1.530(2) yes
C9 H91 0.967 no
C9 H92 0.967 no
C10 C11 1.520(2) yes
C10 H101 0.964 no
C10 H102 0.969 no
C11 C12 1.530(2) yes
C11 H111 0.963 no
C11 H112 0.955 no
C12 C13 1.524(2) yes
C12 H121 0.955 no
C12 H122 0.949 no
C13 H131 0.954 no
C14 C15 1.4381(18) yes
C14 H141 0.938 no
C15 C16 1.4201(19) yes
C15 C20 1.4189(18) yes
C16 C17 1.4350(18) yes
C17 C18 1.3834(18) yes
C18 C19 1.406(2) yes
C18 H181 0.920 no
C19 C20 1.371(2) yes
C19 H191 0.928 no
C20 H201 0.926 no
C21 C22 1.506(2) yes
C21 H211 0.961 no
C21 H212 0.962 no
C22 H221 0.958 no
C22 H222 0.958 no
C22 H223 0.960 no
C23 C24 1.504(3) yes
C23 H231 0.949 no
C23 H232 0.961 no
C24 H241 0.972 no
C24 H242 0.967 no
C24 H243 0.948 no
C25 C26 1.453(3) yes
C26 H261 0.944 no
C26 H262 0.948 no
C26 H263 0.953 no
